data_1563790
loop_
_publ_author_name
'Gao, Hui'
'Liu, Min-Min'
'Zhai, Quan-Guo'
'Wei, Xing-Xing'
'Yang, Jin-Xiang'
'Zhang, Xian-Ming'

_publ_section_title
;
 Continuous regulation of the architectures of cupric tetrazolate
 coordination polymers via the pH and temperature
;
_journal_name_full 'Journal of Solid State Chemistry'
_journal_page_first 244
_journal_page_last 250
_journal_paper_doi 10.1016/j.jssc.2019.05.014
_journal_volume 276
_journal_year 2019
_chemical_formula_sum 'C3 H3 Cl Cu3 N12 O2'
_chemical_formula_weight 465.24
_space_group_IT_number 60
_space_group_name_Hall '-P 2n 2ab'
_space_group_name_H-M_alt 'P b c n'
_symmetry_cell_setting orthorhombic
_symmetry_space_group_name_H-M 'P b c n'
_atom_sites_solution_hydrogens geom
_atom_sites_solution_primary direct
_atom_sites_solution_secondary difmap
_cell_angle_alpha 90.00
_cell_angle_beta 90.00
_cell_angle_gamma 90.00
_cell_formula_units_Z 8
_cell_length_a 9.2922(18)
_cell_length_b 23.934(5)
_cell_length_c 12.290(3)
_cell_measurement_reflns_used 1551
_cell_measurement_temperature 298(2)
_cell_measurement_theta_max 25.876
_cell_measurement_theta_min 2.376
_cell_volume 2733.3(10)
_computing_structure_refinement 'SHELXL-97 (Sheldrick, 1997)'
_computing_structure_solution 'SHELXS-97 (Sheldrick, 1990)'
_diffrn_ambient_temperature 298(2)
_diffrn_measured_fraction_theta_full 1.000
_diffrn_measured_fraction_theta_max 1.000
_diffrn_measurement_device_type 'CCD area detector'
_diffrn_measurement_method 'phi and omega scans'
_diffrn_radiation_monochromator graphite
_diffrn_radiation_source 'fine-focus sealed tube'
_diffrn_radiation_type MoK\a
_diffrn_radiation_wavelength 0.71073
_diffrn_reflns_av_R_equivalents 0.0851
_diffrn_reflns_av_sigmaI/netI 0.0681
_diffrn_reflns_limit_h_max 10
_diffrn_reflns_limit_h_min -11
_diffrn_reflns_limit_k_max 28
_diffrn_reflns_limit_k_min -28
_diffrn_reflns_limit_l_max 14
_diffrn_reflns_limit_l_min -12
_diffrn_reflns_number 12034
_diffrn_reflns_theta_full 25.03
_diffrn_reflns_theta_max 25.03
_diffrn_reflns_theta_min 1.70
_exptl_absorpt_coefficient_mu 4.845
_exptl_crystal_colour blue
_exptl_crystal_density_diffrn 2.261
_exptl_crystal_density_method 'not measured'
_exptl_crystal_description block
_exptl_crystal_F_000 1800
_refine_diff_density_max 2.855
_refine_diff_density_min -1.032
_refine_diff_density_rms 0.287
_refine_ls_extinction_method none
_refine_ls_goodness_of_fit_ref 1.095
_refine_ls_hydrogen_treatment mixed
_refine_ls_matrix_type full
_refine_ls_number_parameters 183
_refine_ls_number_reflns 2424
_refine_ls_number_restraints 0
_refine_ls_restrained_S_all 1.095
_refine_ls_R_factor_all 0.1010
_refine_ls_R_factor_gt 0.0707
_refine_ls_shift/su_max 0.000
_refine_ls_shift/su_mean 0.000
_refine_ls_structure_factor_coef Fsqd
_refine_ls_weighting_details 'calc w=1/[\s^2^(Fo^2^)+(0.1010P)^2^+28.1492P] where P=(Fo^2^+2Fc^2^)/3'
_refine_ls_weighting_scheme calc
_refine_ls_wR_factor_gt 0.1926
_refine_ls_wR_factor_ref 0.2092
_reflns_number_gt 1714
_reflns_number_total 2424
_reflns_threshold_expression >2sigma(I)
_cod_data_source_file JSSC-2019-276-234.cif
_cod_data_source_block 3
_cod_original_cell_volume 2733.2(9)
_cod_original_sg_symbol_H-M Pbcn
_cod_database_code 1563790

loop_
_symmetry_equiv_pos_as_xyz
'x, y, z'
'-x+1/2, -y+1/2, z+1/2'
'x+1/2, -y+1/2, -z'
'-x, y, -z+1/2'
'-x, -y, -z'
'x-1/2, y-1/2, -z-1/2'
'-x-1/2, y-1/2, z'
'x, -y, z-1/2'

loop_
_atom_site_label
_atom_site_type_symbol
_atom_site_fract_x
_atom_site_fract_y
_atom_site_fract_z
_atom_site_U_iso_or_equiv
_atom_site_adp_type
_atom_site_occupancy
_atom_site_symmetry_multiplicity
_atom_site_calc_flag
_atom_site_refinement_flags
_atom_site_disorder_assembly
_atom_site_disorder_group
Cu1 Cu 0.27129(16) 0.40759(5) 0.30343(10) 0.0216(4) Uani 1 1 d . . .
Cu3 Cu 0.32431(18) 0.34167(5) 0.82853(10) 0.0270(4) Uani 1 1 d . . .
Cu2 Cu 0.28332(18) 0.37541(5) 0.56420(10) 0.0262(4) Uani 1 1 d . . .
Cl1 Cl 0.0000 0.4200(2) 0.2500 0.0457(12) Uani 1 2 d S . .
Cl2 Cl 0.0411(8) 0.3499(3) 0.8655(5) 0.0493(18) Uani 0.50 1 d P . .
O1 O 0.3436(9) 0.3250(3) 0.6774(6) 0.0262(4) Uani 1 1 d . . .
O2 O 0.2392(9) 0.4279(3) 0.4517(6) 0.0258(18) Uani 1 1 d . . .
N1 N 0.3306(10) 0.4216(3) 0.7813(7) 0.020(2) Uani 1 1 d . . .
N8 N 0.3303(11) 0.3852(3) 1.1542(7) 0.023(2) Uani 1 1 d . . .
N9 N 0.2713(12) 0.1846(4) 0.9588(7) 0.0295(19) Uani 1 1 d . . .
N6 N 0.4813(12) 0.3754(4) 1.0221(7) 0.030(2) Uani 1 1 d . . .
N7 N 0.4711(11) 0.3880(4) 1.1245(8) 0.030(2) Uani 1 1 d . . .
N2 N 0.3062(11) 0.4342(4) 0.6780(7) 0.026(2) Uani 1 1 d . . .
N10 N 0.2629(11) 0.1741(4) 0.8521(7) 0.025(2) Uani 1 1 d . . .
N4 N 0.3151(11) 0.5117(3) 0.7673(7) 0.023(2) Uani 1 1 d . . .
N5 N 0.3487(10) 0.3640(3) 0.9836(7) 0.021(2) Uani 1 1 d . . .
N3 N 0.2976(12) 0.4894(4) 0.6678(7) 0.029(2) Uani 1 1 d . . .
N12 N 0.3186(12) 0.2611(4) 0.8682(7) 0.034(3) Uani 1 1 d . . .
N11 N 0.2904(12) 0.2192(4) 0.7961(8) 0.030(2) Uani 1 1 d . . .
C3 C 0.3058(14) 0.2374(5) 0.9659(9) 0.0295(19) Uani 1 1 d . . .
H3 H 0.3198 0.2562 1.0313 0.035 Uiso 1 1 calc R . .
C1 C 0.3350(13) 0.4697(4) 0.8336(8) 0.023(3) Uani 1 1 d . . .
H1 H 0.3502 0.4733 0.9080 0.028 Uiso 1 1 calc R . .
C2 C 0.2606(13) 0.3706(5) 1.0682(9) 0.026(3) Uani 1 1 d . . .
H2 H 0.1616 0.3653 1.0655 0.031 Uiso 1 1 calc R . .

loop_
_atom_site_aniso_label
_atom_site_aniso_U_11
_atom_site_aniso_U_22
_atom_site_aniso_U_33
_atom_site_aniso_U_23
_atom_site_aniso_U_13
_atom_site_aniso_U_12
Cu1 0.0472(9) 0.0139(7) 0.0036(6) 0.0001(5) 0.0010(6) -0.0007(6)
Cu3 0.0628(11) 0.0149(7) 0.0034(6) -0.0003(5) -0.0022(6) -0.0033(6)
Cu2 0.0603(10) 0.0142(7) 0.0042(7) -0.0003(5) -0.0035(6) 0.0011(6)
Cl1 0.037(3) 0.065(3) 0.036(3) 0.000 -0.004(2) 0.000
Cl2 0.057(5) 0.074(5) 0.017(3) 0.006(3) -0.001(3) -0.011(4)
O1 0.0603(10) 0.0142(7) 0.0042(7) -0.0003(5) -0.0035(6) 0.0011(6)
O2 0.048(5) 0.021(4) 0.008(4) 0.003(3) -0.001(3) 0.004(4)
N1 0.041(6) 0.017(4) 0.004(4) -0.006(3) 0.000(4) -0.001(4)
N8 0.049(7) 0.009(4) 0.011(5) 0.001(3) -0.002(4) -0.003(4)
N9 0.062(6) 0.021(3) 0.006(4) 0.001(3) -0.002(3) -0.005(3)
N6 0.047(7) 0.032(5) 0.012(5) -0.008(4) 0.001(5) 0.000(5)
N7 0.040(7) 0.035(5) 0.015(5) -0.006(4) -0.003(5) -0.007(5)
N2 0.057(7) 0.017(5) 0.003(4) 0.001(4) 0.003(4) 0.007(4)
N10 0.050(6) 0.020(5) 0.005(4) 0.002(4) -0.003(4) 0.000(4)
N4 0.045(6) 0.016(4) 0.009(4) -0.001(4) -0.001(4) -0.003(4)
N5 0.030(6) 0.017(4) 0.015(5) -0.002(4) 0.000(4) -0.001(4)
N3 0.056(7) 0.023(5) 0.009(5) 0.000(4) 0.002(4) 0.008(5)
N12 0.072(8) 0.024(5) 0.006(5) -0.004(4) 0.005(5) -0.010(5)
N11 0.063(7) 0.017(5) 0.011(5) -0.001(4) 0.001(5) -0.006(5)
C3 0.062(6) 0.021(3) 0.006(4) 0.001(3) -0.002(3) -0.005(3)
C1 0.045(7) 0.019(5) 0.005(5) 0.003(4) -0.002(5) 0.003(5)
C2 0.033(7) 0.028(6) 0.016(6) 0.000(5) -0.004(5) -0.005(5)

loop_
_atom_type_symbol
_atom_type_description
_atom_type_scat_dispersion_real
_atom_type_scat_dispersion_imag
_atom_type_scat_source
C C 0.0033 0.0016 'International Tables Vol C Tables 4.2.6.8 and 6.1.1.4'
H H 0.0000 0.0000 'International Tables Vol C Tables 4.2.6.8 and 6.1.1.4'
Cl Cl 0.1484 0.1585 'International Tables Vol C Tables 4.2.6.8 and 6.1.1.4'
Cu Cu 0.3201 1.2651 'International Tables Vol C Tables 4.2.6.8 and 6.1.1.4'
N N 0.0061 0.0033 'International Tables Vol C Tables 4.2.6.8 and 6.1.1.4'
O O 0.0106 0.0060 'International Tables Vol C Tables 4.2.6.8 and 6.1.1.4'

loop_
_geom_angle_atom_site_label_1
_geom_angle_atom_site_label_2
_geom_angle_atom_site_label_3
_geom_angle
_geom_angle_site_symmetry_1
_geom_angle_site_symmetry_3
O2 Cu1 N8 172.8(4) . 1_554
O2 Cu1 N4 89.9(3) . 8_565
N8 Cu1 N4 90.0(3) 1_554 8_565
O2 Cu1 N10 86.6(3) . 2_554
N8 Cu1 N10 93.1(3) 1_554 2_554
N4 Cu1 N10 175.1(4) 8_565 2_554
O2 Cu1 Cl1 93.4(3) . .
N8 Cu1 Cl1 93.7(3) 1_554 .
N4 Cu1 Cl1 91.7(3) 8_565 .
N10 Cu1 Cl1 91.8(3) 2_554 .
O1 Cu3 N12 92.2(3) . .
O1 Cu3 N5 167.6(4) . .
N12 Cu3 N5 91.6(4) . .
O1 Cu3 N1 85.1(3) . .
N12 Cu3 N1 177.3(3) . .
N5 Cu3 N1 91.0(3) . .
O1 Cu3 Cl2 105.8(3) . .
N12 Cu3 Cl2 90.2(4) . .
N5 Cu3 Cl2 86.0(3) . .
N1 Cu3 Cl2 90.4(3) . .
O2 Cu2 O1 175.3(4) . .
O2 Cu2 N2 93.8(3) . .
O1 Cu2 N2 84.5(3) . .
O2 Cu2 N9 87.1(4) . 2_554
O1 Cu2 N9 95.3(4) . 2_554
N2 Cu2 N9 171.0(4) . 2_554
O2 Cu2 N6 83.0(3) . 4_656
O1 Cu2 N6 93.1(3) . 4_656
N2 Cu2 N6 102.1(4) . 4_656
N9 Cu2 N6 86.9(4) 2_554 4_656
Cu1 Cl1 Cu1 167.0(2) . 4
Cu3 O1 Cu2 123.0(4) . .
Cu1 O2 Cu2 119.3(4) . .
C1 N1 N2 105.9(8) . .
C1 N1 Cu3 134.0(7) . .
N2 N1 Cu3 119.4(6) . .
C2 N8 N7 106.0(9) . .
C2 N8 Cu1 133.8(9) . 1_556
N7 N8 Cu1 120.0(7) . 1_556
C3 N9 N10 105.1(9) . .
C3 N9 Cu2 135.5(8) . 2
N10 N9 Cu2 119.1(7) . 2
N7 N6 N5 108.7(10) . .
N7 N6 Cu2 119.3(8) . 4_656
N5 N6 Cu2 132.0(7) . 4_656
N6 N7 N8 108.7(9) . .
N1 N2 N3 109.1(8) . .
N1 N2 Cu2 122.0(7) . .
N3 N2 Cu2 128.9(7) . .
N11 N10 N9 110.5(9) . .
N11 N10 Cu1 131.3(7) . 2
N9 N10 Cu1 118.0(7) . 2
C1 N4 N3 106.2(8) . .
C1 N4 Cu1 128.7(7) . 8_566
N3 N4 Cu1 123.7(7) . 8_566
C2 N5 N6 105.3(9) . .
C2 N5 Cu3 135.1(8) . .
N6 N5 Cu3 119.6(7) . .
N2 N3 N4 107.5(8) . .
C3 N12 N11 104.8(9) . .
C3 N12 Cu3 129.5(8) . .
N11 N12 Cu3 123.9(7) . .
N10 N11 N12 107.7(8) . .
N9 C3 N12 111.9(10) . .
N4 C1 N1 111.2(9) . .
N8 C2 N5 111.3(11) . .

loop_
_geom_bond_atom_site_label_1
_geom_bond_atom_site_label_2
_geom_bond_distance
_geom_bond_site_symmetry_2
Cu1 O2 1.910(7) .
Cu1 N8 1.988(9) 1_554
Cu1 N4 2.024(9) 8_565
Cu1 N10 2.069(9) 2_554
Cu1 Cl1 2.6219(17) .
Cu3 O1 1.909(7) .
Cu3 N12 1.989(10) .
Cu3 N5 1.992(9) .
Cu3 N1 2.001(9) .
Cu3 Cl2 2.678(8) .
Cu2 O2 1.912(7) .
Cu2 O1 1.924(7) .
Cu2 N2 1.995(9) .
Cu2 N9 1.999(9) 2_554
Cu2 N6 2.431(11) 4_656
Cl1 Cu1 2.6219(17) 4
N1 C1 1.319(13) .
N1 N2 1.324(12) .
N8 C2 1.288(14) .
N8 N7 1.360(14) .
N8 Cu1 1.988(9) 1_556
N9 C3 1.308(15) .
N9 N10 1.337(12) .
N9 Cu2 1.999(9) 2
N6 N7 1.297(13) .
N6 N5 1.348(14) .
N6 Cu2 2.431(11) 4_656
N2 N3 1.329(13) .
N10 N11 1.306(13) .
N10 Cu1 2.069(9) 2
N4 C1 1.306(13) .
N4 N3 1.344(12) .
N4 Cu1 2.024(8) 8_566
N5 C2 1.333(14) .
N12 C3 1.332(14) .
N12 N11 1.363(12) .
